data_4334664
loop_
_publ_author_name
'William Levason'
'David Pugh'
'Gillian Reid'

_publ_contact_author_address
;   School of Chemistry
    University of Southampton
    Southampton SO17 1BJ, UK
;
_publ_contact_author_email wxl@soton.ac.uk
_publ_contact_author_fax '023 8059 3781'
_publ_contact_author_name 'Professor William Levason'
_publ_contact_author_phone '023 8059 3792'
_publ_section_title
;
 Phosphine and Diphosphine Complexes of Silicon(IV) Halides
;
_journal_name_full 'Inorganic Chemistry'
_journal_page_first 5185
_journal_page_last 5193
_journal_paper_doi 10.1021/ic400077z
_journal_volume 52
_journal_year 2013
_chemical_formula_moiety 'C10 H24 Br4 P2 Si'
_chemical_formula_sum 'C10 H24 Br4 P2 Si'
_chemical_formula_weight 553.96
_chemical_name_systematic
;
 ?
;
_space_group_IT_number 15
_symmetry_cell_setting monoclinic
_symmetry_Int_Tables_number 15
_symmetry_space_group_name_Hall '-C 2yc'
_symmetry_space_group_name_H-M 'C 1 2/c 1'
_atom_sites_solution_hydrogens geom
_atom_sites_solution_primary direct
_atom_sites_solution_secondary difmap
_audit_creation_method SHELXL-97
_cell_angle_alpha 90.00
_cell_angle_beta 104.902(4)
_cell_angle_gamma 90.00
_cell_formula_units_Z 4
_cell_length_a 9.353(3)
_cell_length_b 11.954(4)
_cell_length_c 17.285(6)
_cell_measurement_reflns_used 2566
_cell_measurement_temperature 100(2)
_cell_measurement_theta_max 31.2
_cell_measurement_theta_min 2.8
_cell_volume 1867.6(11)
_computing_cell_refinement
;
CrystalClear-SM Expert 2.0 r13 (Rigaku, 2011)
;
_computing_data_collection
;
CrystalClear-SM Expert 2.0 r13 (Rigaku, 2011)
;
_computing_data_reduction
;
CrystalClear-SM Expert 2.0 r13 (Rigaku, 2011)
;
_computing_molecular_graphics 'ORTEP-3 (Farrugia, 1997)'
_computing_publication_material 'PLATON (Spek, 2003), WinGX (Farrugia, 1999) and enCIFer (Allen et al., 2004).'
_computing_structure_refinement 'SHELXL-97 (Sheldrick, 2008)'
_computing_structure_solution 'SHELXS-97 (Sheldrick, 1997)'
_diffrn_ambient_temperature 100(2)
_diffrn_detector CCD
_diffrn_detector_area_resol_mean 28.5714
_diffrn_measured_fraction_theta_full 0.996
_diffrn_measured_fraction_theta_max 0.996
_diffrn_measurement_device
;
AFC12 (Right): Kappa 3 circle
;
_diffrn_measurement_device_type
;
Rigaku Saturn724+ (2x2 bin mode)
;
_diffrn_measurement_method 'profile data from \w-scans'
_diffrn_measurement_specimen_support Mitegen
_diffrn_radiation_monochromator Confocal
_diffrn_radiation_type MoK\a
_diffrn_radiation_wavelength 0.71075
_diffrn_reflns_av_R_equivalents 0.0149
_diffrn_reflns_av_sigmaI/netI 0.0229
_diffrn_reflns_limit_h_max 11
_diffrn_reflns_limit_h_min -10
_diffrn_reflns_limit_k_max 13
_diffrn_reflns_limit_k_min -14
_diffrn_reflns_limit_l_max 20
_diffrn_reflns_limit_l_min -11
_diffrn_reflns_number 3781
_diffrn_reflns_theta_full 25.02
_diffrn_reflns_theta_max 25.02
_diffrn_reflns_theta_min 3.30
_diffrn_source 'Rotating Anode'
_diffrn_source_current 55.0
_diffrn_source_power 2.5
_diffrn_source_voltage 45.0
_diffrn_standards_number 0
_exptl_absorpt_coefficient_mu 8.837
_exptl_absorpt_correction_T_max 0.7774
_exptl_absorpt_correction_T_min 0.5767
_exptl_absorpt_correction_type multi-scan
_exptl_absorpt_process_details 'CrystalClear-SM Expert 2.0 r13 (Rigaku, 2011)'
_exptl_crystal_colour colourless
_exptl_crystal_density_diffrn 1.970
_exptl_crystal_description block
_exptl_crystal_F_000 1072
_exptl_crystal_size_max 0.07
_exptl_crystal_size_mid 0.07
_exptl_crystal_size_min 0.03
_refine_diff_density_max 0.396
_refine_diff_density_min -0.262
_refine_diff_density_rms 0.067
_refine_ls_extinction_method none
_refine_ls_goodness_of_fit_ref 0.984
_refine_ls_hydrogen_treatment constr
_refine_ls_matrix_type full
_refine_ls_number_parameters 80
_refine_ls_number_reflns 1635
_refine_ls_number_restraints 0
_refine_ls_restrained_S_all 0.984
_refine_ls_R_factor_all 0.0181
_refine_ls_R_factor_gt 0.0158
_refine_ls_shift/su_max 0.038
_refine_ls_shift/su_mean 0.006
_refine_ls_structure_factor_coef Fsqd
_refine_ls_weighting_details 'calc w=1/[\s^2^(Fo^2^)+(0.0192P)^2^+0.0000P] where P=(Fo^2^+2Fc^2^)/3'
_refine_ls_weighting_scheme calc
_refine_ls_wR_factor_gt 0.0351
_refine_ls_wR_factor_ref 0.0357
_reflns_number_gt 1493
_reflns_number_total 1635
_reflns_threshold_expression I>2\s(I)
_cod_data_source_file ic400077z_si_002_07.cif
_cod_data_source_block Compound_6
_cod_original_cell_volume 1867.5(11)
_cod_database_code 4334664

loop_
_symmetry_equiv_pos_as_xyz
'x, y, z'
'-x, y, -z+1/2'
'x+1/2, y+1/2, z'
'-x+1/2, y+1/2, -z+1/2'
'-x, -y, -z'
'x, -y, z-1/2'
'-x+1/2, -y+1/2, -z'
'x+1/2, -y+1/2, z-1/2'

loop_
_atom_site_label
_atom_site_type_symbol
_atom_site_fract_x
_atom_site_fract_y
_atom_site_fract_z
_atom_site_U_iso_or_equiv
_atom_site_adp_type
_atom_site_occupancy
_atom_site_symmetry_multiplicity
_atom_site_calc_flag
_atom_site_refinement_flags
C1 C 0.4569(2) 0.17150(18) 0.56027(13) 0.0183(5) Uani 1 1 d .
H1A H 0.5010 0.1099 0.5359 0.022 Uiso 1 1 calc R
H1B H 0.3514 0.1532 0.5543 0.022 Uiso 1 1 calc R
C2 C 0.4666(3) 0.27934(18) 0.51489(15) 0.0305(6) Uani 1 1 d .
H2A H 0.4216 0.3406 0.5380 0.046 Uiso 1 1 calc R
H2B H 0.4139 0.2699 0.4584 0.046 Uiso 1 1 calc R
H2C H 0.5707 0.2969 0.5190 0.046 Uiso 1 1 calc R
C3 C 0.74265(19) 0.21001(16) 0.66984(13) 0.0165(5) Uani 1 1 d .
H3A H 0.7463 0.2808 0.6407 0.020 Uiso 1 1 calc R
H3B H 0.7974 0.2221 0.7264 0.020 Uiso 1 1 calc R
C4 C 0.8224(2) 0.11865(17) 0.63413(15) 0.0246(6) Uani 1 1 d .
H4A H 0.8233 0.0488 0.6639 0.037 Uiso 1 1 calc R
H4B H 0.9244 0.1422 0.6379 0.037 Uiso 1 1 calc R
H4C H 0.7704 0.1067 0.5778 0.037 Uiso 1 1 calc R
C5 C 0.4805(2) 0.30501(16) 0.70399(12) 0.0161(5) Uani 1 1 d .
H5A H 0.5239 0.3719 0.6851 0.019 Uiso 1 1 calc R
H5B H 0.3717 0.3088 0.6827 0.019 Uiso 1 1 calc R
Si1 Si 0.5000 0.03442(6) 0.7500 0.01165(18) Uani 1 2 d S
P1 P 0.55018(5) 0.17934(4) 0.66627(3) 0.01254(13) Uani 1 1 d .
Br1 Br 0.245882(19) 0.041566(15) 0.672152(13) 0.01513(7) Uani 1 1 d .
Br2 Br 0.55500(2) -0.100300(16) 0.661253(13) 0.01513(7) Uani 1 1 d .

loop_
_atom_site_aniso_label
_atom_site_aniso_U_11
_atom_site_aniso_U_22
_atom_site_aniso_U_33
_atom_site_aniso_U_23
_atom_site_aniso_U_13
_atom_site_aniso_U_12
C1 0.0179(11) 0.0213(12) 0.0153(13) 0.0011(10) 0.0036(10) -0.0015(10)
C2 0.0440(15) 0.0261(13) 0.0199(16) 0.0061(11) 0.0051(12) 0.0006(12)
C3 0.0110(10) 0.0181(11) 0.0220(14) 0.0015(10) 0.0068(10) -0.0030(9)
C4 0.0206(11) 0.0217(12) 0.0368(17) -0.0005(11) 0.0170(12) -0.0001(10)
C5 0.0142(10) 0.0113(10) 0.0246(14) 0.0029(9) 0.0080(10) 0.0001(9)
Si1 0.0096(4) 0.0112(4) 0.0140(5) 0.000 0.0028(3) 0.000
P1 0.0112(3) 0.0115(3) 0.0153(4) 0.0007(2) 0.0042(2) -0.0004(2)
Br1 0.00970(11) 0.01552(12) 0.01895(14) 0.00097(9) 0.00149(9) -0.00122(8)
Br2 0.01598(12) 0.01234(12) 0.01762(14) -0.00223(9) 0.00531(9) 0.00025(8)

loop_
_atom_type_symbol
_atom_type_description
_atom_type_scat_dispersion_real
_atom_type_scat_dispersion_imag
_atom_type_scat_source
C C 0.0033 0.0016 'International Tables Vol C Tables 4.2.6.8 and 6.1.1.4'
H H 0.0000 0.0000 'International Tables Vol C Tables 4.2.6.8 and 6.1.1.4'
Si Si 0.0817 0.0704 'International Tables Vol C Tables 4.2.6.8 and 6.1.1.4'
P P 0.1023 0.0942 'International Tables Vol C Tables 4.2.6.8 and 6.1.1.4'
Br Br -0.2901 2.4595 'International Tables Vol C Tables 4.2.6.8 and 6.1.1.4'

loop_
_geom_angle_atom_site_label_1
_geom_angle_atom_site_label_2
_geom_angle_atom_site_label_3
_geom_angle
_geom_angle_site_symmetry_1
_geom_angle_site_symmetry_3
C2 C1 P1 113.48(16) . .
C2 C1 H1A 108.9 . .
P1 C1 H1A 108.9 . .
C2 C1 H1B 108.9 . .
P1 C1 H1B 108.9 . .
H1A C1 H1B 107.7 . .
C1 C2 H2A 109.5 . .
C1 C2 H2B 109.5 . .
H2A C2 H2B 109.5 . .
C1 C2 H2C 109.5 . .
H2A C2 H2C 109.5 . .
H2B C2 H2C 109.5 . .
C4 C3 P1 114.85(14) . .
C4 C3 H3A 108.6 . .
P1 C3 H3A 108.6 . .
C4 C3 H3B 108.6 . .
P1 C3 H3B 108.6 . .
H3A C3 H3B 107.5 . .
C3 C4 H4A 109.5 . .
C3 C4 H4B 109.5 . .
H4A C4 H4B 109.5 . .
C3 C4 H4C 109.5 . .
H4A C4 H4C 109.5 . .
H4B C4 H4C 109.5 . .
C5 C5 P1 110.99(10) 2_656 .
C5 C5 H5A 109.4 2_656 .
P1 C5 H5A 109.4 . .
C5 C5 H5B 109.4 2_656 .
P1 C5 H5B 109.4 . .
H5A C5 H5B 108.0 . .
Br2 Si1 Br2 94.39(4) . 2_656
Br2 Si1 P1 176.09(3) . 2_656
Br2 Si1 P1 89.51(3) 2_656 2_656
Br2 Si1 P1 89.51(3) . .
Br2 Si1 P1 176.09(3) 2_656 .
P1 Si1 P1 86.59(4) 2_656 .
Br2 Si1 Br1 92.20(2) . 2_656
Br2 Si1 Br1 90.56(2) 2_656 2_656
P1 Si1 Br1 87.43(2) 2_656 2_656
P1 Si1 Br1 89.62(2) . 2_656
Br2 Si1 Br1 90.56(2) . .
Br2 Si1 Br1 92.20(2) 2_656 .
P1 Si1 Br1 89.62(2) 2_656 .
P1 Si1 Br1 87.43(2) . .
Br1 Si1 Br1 175.94(4) 2_656 .
C1 P1 C3 104.97(10) . .
C1 P1 C5 106.25(10) . .
C3 P1 C5 105.25(9) . .
C1 P1 Si1 117.18(7) . .
C3 P1 Si1 118.25(7) . .
C5 P1 Si1 103.75(7) . .

loop_
_geom_bond_atom_site_label_1
_geom_bond_atom_site_label_2
_geom_bond_distance
_geom_bond_site_symmetry_2
C1 C2 1.524(3) .
C1 P1 1.818(2) .
C1 H1A 0.9900 .
C1 H1B 0.9900 .
C2 H2A 0.9800 .
C2 H2B 0.9800 .
C2 H2C 0.9800 .
C3 C4 1.539(3) .
C3 P1 1.8225(18) .
C3 H3A 0.9900 .
C3 H3B 0.9900 .
C4 H4A 0.9800 .
C4 H4B 0.9800 .
C4 H4C 0.9800 .
C5 C5 1.538(4) 2_656
C5 P1 1.824(2) .
C5 H5A 0.9900 .
C5 H5B 0.9900 .
Si1 Br2 2.3701(8) .
Si1 Br2 2.3701(7) 2_656
Si1 P1 2.3802(9) 2_656
Si1 P1 2.3802(9) .
Si1 Br1 2.4128(7) 2_656
Si1 Br1 2.4128(8) .

loop_
_geom_torsion_atom_site_label_1
_geom_torsion_atom_site_label_2
_geom_torsion_atom_site_label_3
_geom_torsion_atom_site_label_4
_geom_torsion
_geom_torsion_site_symmetry_1
C2 C1 P1 C3 -59.85(17) .
C2 C1 P1 C5 51.34(17) .
C2 C1 P1 Si1 166.67(13) .
C4 C3 P1 C1 -63.37(18) .
C4 C3 P1 C5 -175.28(16) .
C4 C3 P1 Si1 69.50(18) .
C5 C5 P1 C1 165.32(15) 2_656
C5 C5 P1 C3 -83.68(17) 2_656
C5 C5 P1 Si1 41.19(17) 2_656
Br2 Si1 P1 C1 51.34(8) .
P1 Si1 P1 C1 -129.01(8) 2_656
Br1 Si1 P1 C1 143.55(8) 2_656
Br1 Si1 P1 C1 -39.24(8) .
Br2 Si1 P1 C3 -75.92(8) .
P1 Si1 P1 C3 103.72(8) 2_656
Br1 Si1 P1 C3 16.28(8) 2_656
Br1 Si1 P1 C3 -166.50(8) .
Br2 Si1 P1 C5 168.05(7) .
P1 Si1 P1 C5 -12.30(6) 2_656
Br1 Si1 P1 C5 -99.75(7) 2_656
Br1 Si1 P1 C5 77.47(7) .
